data_7105656
loop_
_publ_author_name
'Wang, Hong-Bo'
'Mudraboyina, Bhanu P.'
'Li, Jiaxin'
'Wisner, James A.'

_publ_section_title
;
 Minimal complementary hydrogen-bonded double helices.
;
_journal_issue 39
_journal_name_full 'Chemical communications (Cambridge, England)'
_journal_page_first 7343
_journal_page_last 7345
_journal_paper_doi 10.1039/c0cc02475a
_journal_volume 46
_journal_year 2010
_chemical_formula_sum 'C44 H39 Cl3 N6 O6 S3'
_chemical_formula_weight 950.34
_chemical_name_systematic
;
?
;
_space_group_IT_number 2
_symmetry_cell_setting triclinic
_symmetry_space_group_name_Hall '-P 1'
_symmetry_space_group_name_H-M 'P -1'
_atom_sites_solution_hydrogens geom
_atom_sites_solution_primary direct
_atom_sites_solution_secondary difmap
_audit_creation_method SHELXL-97
_cell_angle_alpha 82.4650(10)
_cell_angle_beta 77.9780(10)
_cell_angle_gamma 70.3200(10)
_cell_formula_units_Z 2
_cell_length_a 12.1851(4)
_cell_length_b 12.7756(4)
_cell_length_c 15.7666(5)
_cell_measurement_reflns_used 9852
_cell_measurement_temperature 150(2)
_cell_measurement_theta_max 23.51
_cell_measurement_theta_min 2.19
_cell_volume 2255.40(13)
_computing_cell_refinement 'Bruker SAINT'
_computing_data_collection 'Bruker APEX2'
_computing_data_reduction 'Bruker SAINT'
_computing_molecular_graphics 'Bruker SHELXTL'
_computing_publication_material 'Bruker SHELXTL'
_computing_structure_refinement 'SHELXL-97 (Sheldrick, 2008)'
_computing_structure_solution 'SHELXS-97 (Sheldrick, 2008)'
_diffrn_ambient_temperature 150(2)
_diffrn_measured_fraction_theta_full 0.998
_diffrn_measured_fraction_theta_max 0.998
_diffrn_measurement_device_type 'Bruker APEX-II CCD'
_diffrn_measurement_method '\f and \w scans'
_diffrn_radiation_monochromator graphite
_diffrn_radiation_source 'fine-focus sealed tube'
_diffrn_radiation_type MoK\a
_diffrn_radiation_wavelength 0.71073
_diffrn_reflns_av_R_equivalents 0.0702
_diffrn_reflns_av_sigmaI/netI 0.0432
_diffrn_reflns_limit_h_max 17
_diffrn_reflns_limit_h_min -17
_diffrn_reflns_limit_k_max 18
_diffrn_reflns_limit_k_min -18
_diffrn_reflns_limit_l_max 22
_diffrn_reflns_limit_l_min -22
_diffrn_reflns_number 143783
_diffrn_reflns_theta_full 31.06
_diffrn_reflns_theta_max 31.06
_diffrn_reflns_theta_min 1.32
_exptl_absorpt_coefficient_mu 0.397
_exptl_absorpt_correction_T_max 0.9863
_exptl_absorpt_correction_T_min 0.9728
_exptl_absorpt_correction_type multi-scan
_exptl_absorpt_process_details SAINT
_exptl_crystal_colour colourless
_exptl_crystal_density_diffrn 1.399
_exptl_crystal_density_method 'not measured'
_exptl_crystal_description block
_exptl_crystal_F_000 984
_exptl_crystal_size_max 0.07
_exptl_crystal_size_mid 0.06
_exptl_crystal_size_min 0.04
_refine_diff_density_max 0.810
_refine_diff_density_min -0.856
_refine_diff_density_rms 0.065
_refine_ls_extinction_method none
_refine_ls_goodness_of_fit_ref 1.018
_refine_ls_hydrogen_treatment constr
_refine_ls_matrix_type full
_refine_ls_number_parameters 563
_refine_ls_number_reflns 14429
_refine_ls_number_restraints 0
_refine_ls_restrained_S_all 1.018
_refine_ls_R_factor_all 0.0804
_refine_ls_R_factor_gt 0.0456
_refine_ls_shift/su_max 0.001
_refine_ls_shift/su_mean 0.000
_refine_ls_structure_factor_coef Fsqd
_refine_ls_weighting_details 'calc w=1/[\s^2^(Fo^2^)+(0.0450P)^2^+1.4345P] where P=(Fo^2^+2Fc^2^)/3'
_refine_ls_weighting_scheme calc
_refine_ls_wR_factor_gt 0.1019
_refine_ls_wR_factor_ref 0.1181
_reflns_number_gt 9895
_reflns_number_total 14429
_reflns_threshold_expression >2sigma(I)
_cod_data_source_file C0CC02475A.TXT
_cod_data_source_block b10039_0m
_cod_depositor_comments
;
The following automatic conversions were performed:
'_symmetry_cell_setting' value 'Triclinic' changed to 'triclinic'
according to '/home/saulius/struct/CIF-dictionaries/cif_core.dic'
dictionary named 'cif_core.dic' version 2.4.1 from 2010-06-29.

Automatic conversion script
Id: cif_fix_enum 1527 2010-12-29 10:47:43Z saulius 

 Adding full bibliography for 7105656--7105657.cif.
;
_cod_original_cell_volume 2255.40(12)
_cod_original_sg_symbol_H-M P-1
_cod_database_code 7105656

loop_
_symmetry_equiv_pos_as_xyz
'x, y, z'
'-x, -y, -z'

loop_
_atom_site_label
_atom_site_type_symbol
_atom_site_fract_x
_atom_site_fract_y
_atom_site_fract_z
_atom_site_U_iso_or_equiv
_atom_site_adp_type
_atom_site_occupancy
_atom_site_symmetry_multiplicity
_atom_site_calc_flag
_atom_site_refinement_flags
_atom_site_disorder_assembly
_atom_site_disorder_group
S1 S 0.27275(4) 0.20753(4) 0.35908(3) 0.02156(9) Uani 1 1 d . . .
S2 S 1.13713(4) -0.03041(4) 0.13699(3) 0.02513(10) Uani 1 1 d . . .
S3 S 0.69329(4) -0.19149(4) 0.17449(3) 0.02313(10) Uani 1 1 d . . .
C1 C 0.93662(18) 0.36621(16) 0.12267(13) 0.0282(4) Uani 1 1 d . . .
H1 H 0.9797 0.3440 0.1693 0.034 Uiso 1 1 calc R . .
C2 C 0.8868(2) 0.47871(17) 0.09997(15) 0.0355(5) Uani 1 1 d . . .
H2 H 0.8964 0.5331 0.1309 0.043 Uiso 1 1 calc R . .
C3 C 0.8235(2) 0.51169(17) 0.03261(15) 0.0377(5) Uani 1 1 d . . .
H3 H 0.7888 0.5887 0.0176 0.045 Uiso 1 1 calc R . .
C4 C 0.8107(2) 0.43223(17) -0.01317(15) 0.0388(5) Uani 1 1 d . . .
H4 H 0.7677 0.4549 -0.0598 0.047 Uiso 1 1 calc R . .
C5 C 0.86065(19) 0.31959(16) 0.00890(13) 0.0301(4) Uani 1 1 d . . .
H5 H 0.8518 0.2655 -0.0228 0.036 Uiso 1 1 calc R . .
C6 C 0.92353(16) 0.28563(14) 0.07724(12) 0.0217(3) Uani 1 1 d . . .
C7 C 0.97039(15) 0.16484(14) 0.10346(11) 0.0195(3) Uani 1 1 d . . .
C8 C 1.08377(15) 0.11276(15) 0.11510(12) 0.0229(3) Uani 1 1 d . . .
C9 C 1.17912(18) 0.16724(19) 0.10338(16) 0.0370(5) Uani 1 1 d . . .
H9A H 1.1607 0.2331 0.0627 0.055 Uiso 1 1 calc R . .
H9B H 1.2558 0.1143 0.0802 0.055 Uiso 1 1 calc R . .
H9C H 1.1826 0.1897 0.1596 0.055 Uiso 1 1 calc R . .
C10 C 1.00905(15) -0.06461(15) 0.16864(12) 0.0234(3) Uani 1 1 d . . .
H10 H 1.0121 -0.1339 0.2002 0.028 Uiso 1 1 calc R . .
C11 C 0.90411(15) 0.00433(13) 0.14995(11) 0.0189(3) Uani 1 1 d . . .
C12 C 0.79887(14) -0.03500(13) 0.17181(11) 0.0185(3) Uani 1 1 d . . .
C13 C 0.80622(16) -0.13437(14) 0.14620(12) 0.0235(4) Uani 1 1 d . . .
H13 H 0.8774 -0.1748 0.1108 0.028 Uiso 1 1 calc R . .
C14 C 0.58224(16) -0.08603(15) 0.22800(12) 0.0234(4) Uani 1 1 d . . .
H14 H 0.5060 -0.0943 0.2456 0.028 Uiso 1 1 calc R . .
C15 C 0.59745(14) 0.00794(13) 0.24642(11) 0.0182(3) Uani 1 1 d . . .
C16 C 0.50159(14) 0.08817(13) 0.30379(11) 0.0181(3) Uani 1 1 d . . .
C17 C 0.38798(15) 0.12143(14) 0.29171(12) 0.0212(3) Uani 1 1 d . . .
H17 H 0.3709 0.0959 0.2435 0.025 Uiso 1 1 calc R . .
C18 C 0.25852(18) 0.30409(18) 0.50664(14) 0.0334(4) Uani 1 1 d . . .
H18A H 0.2904 0.2831 0.5608 0.050 Uiso 1 1 calc R . .
H18B H 0.1814 0.2923 0.5153 0.050 Uiso 1 1 calc R . .
H18C H 0.2491 0.3828 0.4897 0.050 Uiso 1 1 calc R . .
C19 C 0.34261(15) 0.23343(14) 0.43595(12) 0.0221(3) Uani 1 1 d . . .
C20 C 0.46183(15) 0.18971(13) 0.43182(11) 0.0191(3) Uani 1 1 d . . .
C21 C 0.52292(15) 0.21177(15) 0.49698(12) 0.0220(3) Uani 1 1 d . . .
C22 C 0.5227(2) 0.31850(18) 0.50506(17) 0.0426(6) Uani 1 1 d . . .
H22 H 0.4806 0.3794 0.4705 0.051 Uiso 1 1 calc R . .
C23 C 0.5844(3) 0.3366(2) 0.5639(2) 0.0566(8) Uani 1 1 d . . .
H23 H 0.5839 0.4100 0.5692 0.068 Uiso 1 1 calc R . .
C24 C 0.6459(2) 0.2494(2) 0.61440(16) 0.0420(5) Uani 1 1 d . . .
H24 H 0.6880 0.2625 0.6542 0.050 Uiso 1 1 calc R . .
C25 C 0.64632(17) 0.14259(18) 0.60698(13) 0.0306(4) Uani 1 1 d . . .
H25 H 0.6882 0.0821 0.6420 0.037 Uiso 1 1 calc R . .
C26 C 0.58555(16) 0.12374(16) 0.54835(12) 0.0254(4) Uani 1 1 d . . .
H26 H 0.5866 0.0501 0.5432 0.030 Uiso 1 1 calc R . .
N1 N 0.78331(13) 0.06629(13) 0.37554(10) 0.0216(3) Uani 1 1 d . . .
C27 C 0.84112(17) -0.03638(16) 0.40458(13) 0.0286(4) Uani 1 1 d . . .
H27 H 0.7985 -0.0880 0.4214 0.034 Uiso 1 1 calc R . .
C28 C 0.95955(19) -0.07178(18) 0.41157(14) 0.0344(5) Uani 1 1 d . . .
H28 H 0.9975 -0.1458 0.4323 0.041 Uiso 1 1 calc R . .
C29 C 1.02092(18) 0.00374(19) 0.38749(14) 0.0348(5) Uani 1 1 d . . .
H29 H 1.1024 -0.0176 0.3914 0.042 Uiso 1 1 calc R . .
C30 C 0.96251(16) 0.11116(17) 0.35746(13) 0.0280(4) Uani 1 1 d . . .
H30 H 1.0034 0.1642 0.3408 0.034 Uiso 1 1 calc R . .
C31 C 0.84367(15) 0.14011(15) 0.35209(11) 0.0207(3) Uani 1 1 d . . .
C32 C 0.77438(15) 0.25100(14) 0.31631(11) 0.0203(3) Uani 1 1 d . . .
C33 C 0.77700(18) 0.35395(16) 0.33635(12) 0.0272(4) Uani 1 1 d . . .
C34 C 0.8533(2) 0.3643(2) 0.39737(16) 0.0444(6) Uani 1 1 d . . .
H34A H 0.8217 0.4390 0.4191 0.067 Uiso 1 1 calc R . .
H34B H 0.9346 0.3520 0.3661 0.067 Uiso 1 1 calc R . .
H34C H 0.8531 0.3085 0.4463 0.067 Uiso 1 1 calc R . .
C35 C 0.70421(18) 0.44915(16) 0.29838(13) 0.0287(4) Uani 1 1 d . . .
H35 H 0.7041 0.5199 0.3110 0.034 Uiso 1 1 calc R . .
C36 C 0.63139(16) 0.44478(14) 0.24239(13) 0.0244(4) Uani 1 1 d . . .
C37 C 0.55725(19) 0.54996(16) 0.19956(16) 0.0345(5) Uani 1 1 d . . .
H37A H 0.5536 0.5359 0.1407 0.052 Uiso 1 1 calc R . .
H37B H 0.5929 0.6089 0.1964 0.052 Uiso 1 1 calc R . .
H37C H 0.4770 0.5734 0.2337 0.052 Uiso 1 1 calc R . .
C38 C 0.63568(14) 0.33807(14) 0.22598(11) 0.0192(3) Uani 1 1 d . . .
C39 C 0.56520(15) 0.31722(13) 0.16688(11) 0.0189(3) Uani 1 1 d . . .
C40 C 0.44284(16) 0.36440(14) 0.17842(12) 0.0233(3) Uani 1 1 d . . .
H40 H 0.4018 0.4152 0.2222 0.028 Uiso 1 1 calc R . .
C41 C 0.38175(16) 0.33583(15) 0.12482(13) 0.0262(4) Uani 1 1 d . . .
H41 H 0.2979 0.3655 0.1323 0.031 Uiso 1 1 calc R . .
C42 C 0.44417(17) 0.26411(18) 0.06083(13) 0.0303(4) Uani 1 1 d . . .
H42 H 0.4045 0.2450 0.0223 0.036 Uiso 1 1 calc R . .
C43 C 0.56651(17) 0.22014(17) 0.05364(13) 0.0304(4) Uani 1 1 d . . .
H43 H 0.6092 0.1703 0.0095 0.036 Uiso 1 1 calc R . .
N2 N 0.70458(12) 0.24481(11) 0.26238(9) 0.0180(3) Uani 1 1 d . . .
N3 N 0.62753(13) 0.24448(13) 0.10602(10) 0.0240(3) Uani 1 1 d . . .
N4 N 0.88604(12) 0.11101(11) 0.11538(9) 0.0189(3) Uani 1 1 d . . .
H4A H 0.8172 0.1477 0.0998 0.023 Uiso 1 1 calc R . .
N5 N 0.70040(12) 0.03360(11) 0.21975(9) 0.0184(3) Uani 1 1 d . . .
H5A H 0.7032 0.0968 0.2341 0.022 Uiso 1 1 calc R . .
N6 N 0.53774(12) 0.11982(12) 0.37006(9) 0.0190(3) Uani 1 1 d . . .
H6 H 0.6135 0.0942 0.3734 0.023 Uiso 1 1 calc R . .
O1 O 0.21778(12) 0.31063(11) 0.31151(9) 0.0320(3) Uani 1 1 d . . .
O2 O 0.19168(12) 0.14805(12) 0.40085(10) 0.0333(3) Uani 1 1 d . . .
O3 O 0.72543(13) -0.28678(11) 0.23543(11) 0.0359(3) Uani 1 1 d . . .
O4 O 0.66027(14) -0.21347(13) 0.09780(10) 0.0381(4) Uani 1 1 d . . .
O5 O 1.20369(13) -0.05555(13) 0.20718(10) 0.0378(3) Uani 1 1 d . . .
O6 O 1.20097(13) -0.08230(13) 0.05707(11) 0.0410(4) Uani 1 1 d . . .
C44 C 0.1078(2) 0.57247(18) 0.30088(16) 0.0406(5) Uani 1 1 d . . .
H44 H 0.1412 0.4910 0.2918 0.049 Uiso 1 1 calc R . .
Cl1 Cl -0.03498(6) 0.62352(5) 0.27506(4) 0.04783(15) Uani 1 1 d . . .
Cl2 Cl 0.20119(6) 0.64156(5) 0.23318(5) 0.05299(17) Uani 1 1 d . . .
Cl3 Cl 0.10131(9) 0.59213(6) 0.41046(5) 0.0714(2) Uani 1 1 d . . .

loop_
_atom_site_aniso_label
_atom_site_aniso_U_11
_atom_site_aniso_U_22
_atom_site_aniso_U_33
_atom_site_aniso_U_23
_atom_site_aniso_U_13
_atom_site_aniso_U_12
S1 0.01538(18) 0.0212(2) 0.0266(2) -0.00151(16) -0.00419(16) -0.00374(15)
S2 0.01584(19) 0.0259(2) 0.0319(2) -0.00541(18) -0.00237(17) -0.00424(16)
S3 0.0245(2) 0.01733(19) 0.0306(2) -0.00789(17) -0.00288(17) -0.00948(16)
C1 0.0335(10) 0.0276(9) 0.0288(10) -0.0049(8) -0.0039(8) -0.0163(8)
C2 0.0457(12) 0.0254(10) 0.0393(12) -0.0086(9) -0.0018(10) -0.0174(9)
C3 0.0481(13) 0.0206(9) 0.0432(13) 0.0023(9) -0.0076(10) -0.0115(9)
C4 0.0520(14) 0.0269(10) 0.0388(12) 0.0053(9) -0.0193(10) -0.0105(9)
C5 0.0408(11) 0.0244(9) 0.0286(10) -0.0010(8) -0.0103(8) -0.0126(8)
C6 0.0234(8) 0.0204(8) 0.0223(9) -0.0022(7) -0.0006(7) -0.0102(7)
C7 0.0205(8) 0.0210(8) 0.0184(8) -0.0034(6) -0.0011(6) -0.0090(6)
C8 0.0206(8) 0.0256(9) 0.0245(9) -0.0019(7) -0.0026(7) -0.0106(7)
C9 0.0240(9) 0.0394(11) 0.0516(14) 0.0000(10) -0.0060(9) -0.0170(9)
C10 0.0197(8) 0.0199(8) 0.0294(9) -0.0017(7) -0.0021(7) -0.0061(6)
C11 0.0197(8) 0.0162(7) 0.0207(8) -0.0043(6) -0.0019(6) -0.0055(6)
C12 0.0179(7) 0.0171(7) 0.0211(8) -0.0019(6) -0.0036(6) -0.0060(6)
C13 0.0213(8) 0.0189(8) 0.0292(9) -0.0079(7) 0.0019(7) -0.0066(6)
C14 0.0218(8) 0.0228(8) 0.0284(9) -0.0061(7) -0.0006(7) -0.0116(7)
C15 0.0164(7) 0.0165(7) 0.0222(8) -0.0028(6) -0.0042(6) -0.0050(6)
C16 0.0188(7) 0.0148(7) 0.0220(8) -0.0011(6) -0.0031(6) -0.0073(6)
C17 0.0196(8) 0.0188(8) 0.0260(9) -0.0030(7) -0.0063(7) -0.0053(6)
C18 0.0259(9) 0.0333(10) 0.0346(11) -0.0132(9) -0.0005(8) 0.0000(8)
C19 0.0201(8) 0.0192(8) 0.0254(9) -0.0040(7) -0.0027(7) -0.0041(6)
C20 0.0199(8) 0.0164(7) 0.0214(8) -0.0022(6) -0.0023(6) -0.0066(6)
C21 0.0210(8) 0.0229(8) 0.0222(8) -0.0063(7) -0.0018(7) -0.0065(7)
C22 0.0564(14) 0.0227(10) 0.0552(15) -0.0061(9) -0.0268(12) -0.0095(10)
C23 0.078(2) 0.0351(12) 0.0729(19) -0.0163(12) -0.0347(16) -0.0221(13)
C24 0.0405(12) 0.0529(14) 0.0413(13) -0.0164(11) -0.0143(10) -0.0172(11)
C25 0.0253(9) 0.0425(11) 0.0259(10) -0.0004(8) -0.0064(8) -0.0126(8)
C26 0.0228(8) 0.0270(9) 0.0275(9) -0.0019(7) -0.0031(7) -0.0103(7)
N1 0.0198(7) 0.0248(7) 0.0217(7) -0.0001(6) -0.0051(6) -0.0087(6)
C27 0.0280(9) 0.0283(9) 0.0299(10) 0.0033(8) -0.0080(8) -0.0095(8)
C28 0.0310(10) 0.0335(11) 0.0348(11) 0.0040(9) -0.0142(9) -0.0024(8)
C29 0.0210(9) 0.0480(12) 0.0348(11) -0.0023(9) -0.0112(8) -0.0067(9)
C30 0.0231(9) 0.0395(11) 0.0270(10) -0.0029(8) -0.0077(7) -0.0150(8)
C31 0.0194(8) 0.0264(8) 0.0187(8) -0.0041(7) -0.0045(6) -0.0088(7)
C32 0.0209(8) 0.0235(8) 0.0195(8) -0.0038(6) -0.0030(6) -0.0105(7)
C33 0.0340(10) 0.0294(9) 0.0262(9) -0.0062(8) -0.0065(8) -0.0182(8)
C34 0.0650(16) 0.0387(12) 0.0470(14) -0.0070(10) -0.0300(12) -0.0257(11)
C35 0.0368(10) 0.0214(8) 0.0334(10) -0.0081(8) -0.0046(8) -0.0151(8)
C36 0.0252(9) 0.0179(8) 0.0309(10) -0.0049(7) -0.0016(7) -0.0087(7)
C37 0.0351(11) 0.0177(8) 0.0521(13) -0.0008(8) -0.0110(10) -0.0087(8)
C38 0.0179(7) 0.0181(7) 0.0226(8) -0.0040(6) -0.0017(6) -0.0073(6)
C39 0.0203(8) 0.0149(7) 0.0224(8) 0.0003(6) -0.0058(6) -0.0060(6)
C40 0.0212(8) 0.0173(8) 0.0296(9) -0.0008(7) -0.0050(7) -0.0038(6)
C41 0.0196(8) 0.0269(9) 0.0314(10) 0.0036(8) -0.0099(7) -0.0054(7)
C42 0.0267(9) 0.0396(11) 0.0287(10) -0.0058(8) -0.0112(8) -0.0109(8)
C43 0.0262(9) 0.0378(11) 0.0288(10) -0.0132(8) -0.0061(8) -0.0076(8)
N2 0.0184(6) 0.0177(6) 0.0199(7) -0.0036(5) -0.0038(5) -0.0072(5)
N3 0.0203(7) 0.0264(8) 0.0254(8) -0.0065(6) -0.0047(6) -0.0054(6)
N4 0.0167(6) 0.0174(6) 0.0237(7) -0.0020(5) -0.0051(5) -0.0055(5)
N5 0.0172(6) 0.0147(6) 0.0244(7) -0.0055(5) -0.0017(5) -0.0062(5)
N6 0.0141(6) 0.0195(7) 0.0236(7) -0.0053(6) -0.0029(5) -0.0042(5)
O1 0.0282(7) 0.0261(7) 0.0332(8) -0.0008(6) -0.0089(6) 0.0041(6)
O2 0.0233(7) 0.0397(8) 0.0398(8) -0.0033(7) -0.0005(6) -0.0166(6)
O3 0.0332(8) 0.0211(7) 0.0540(10) 0.0036(6) -0.0078(7) -0.0113(6)
O4 0.0402(8) 0.0439(9) 0.0379(8) -0.0205(7) -0.0053(7) -0.0179(7)
O5 0.0259(7) 0.0416(8) 0.0462(9) 0.0046(7) -0.0164(7) -0.0081(6)
O6 0.0279(7) 0.0438(9) 0.0475(9) -0.0215(7) 0.0089(7) -0.0090(7)
C44 0.0513(14) 0.0259(10) 0.0459(13) -0.0084(9) -0.0286(11) 0.0005(9)
Cl1 0.0441(3) 0.0513(3) 0.0507(4) -0.0007(3) -0.0210(3) -0.0119(3)
Cl2 0.0398(3) 0.0474(3) 0.0715(4) -0.0128(3) -0.0184(3) -0.0050(3)
Cl3 0.1097(7) 0.0558(4) 0.0459(4) -0.0065(3) -0.0452(4) -0.0028(4)

loop_
_atom_type_symbol
_atom_type_description
_atom_type_scat_dispersion_real
_atom_type_scat_dispersion_imag
_atom_type_scat_source
C C 0.0033 0.0016 'International Tables Vol C Tables 4.2.6.8 and 6.1.1.4'
H H 0.0000 0.0000 'International Tables Vol C Tables 4.2.6.8 and 6.1.1.4'
N N 0.0061 0.0033 'International Tables Vol C Tables 4.2.6.8 and 6.1.1.4'
O O 0.0106 0.0060 'International Tables Vol C Tables 4.2.6.8 and 6.1.1.4'
S S 0.1246 0.1234 'International Tables Vol C Tables 4.2.6.8 and 6.1.1.4'
Cl Cl 0.1484 0.1585 'International Tables Vol C Tables 4.2.6.8 and 6.1.1.4'

loop_
_geom_angle_atom_site_label_1
_geom_angle_atom_site_label_2
_geom_angle_atom_site_label_3
_geom_angle
_geom_angle_site_symmetry_1
_geom_angle_site_symmetry_3
_geom_angle_publ_flag
O2 S1 O1 113.89(9) . . ?
O2 S1 C17 109.32(9) . . ?
O1 S1 C17 110.39(9) . . ?
O2 S1 C19 109.67(9) . . ?
O1 S1 C19 110.07(8) . . ?
C17 S1 C19 102.95(8) . . ?
O5 S2 O6 115.23(10) . . ?
O5 S2 C10 110.83(9) . . ?
O6 S2 C10 108.76(9) . . ?
O5 S2 C8 109.91(9) . . ?
O6 S2 C8 108.96(10) . . ?
C10 S2 C8 102.36(9) . . ?
O4 S3 O3 114.76(9) . . ?
O4 S3 C14 110.93(9) . . ?
O3 S3 C14 108.65(9) . . ?
O4 S3 C13 110.25(9) . . ?
O3 S3 C13 109.85(9) . . ?
C14 S3 C13 101.59(8) . . ?
C2 C1 C6 120.26(19) . . ?
C2 C1 H1 119.9 . . ?
C6 C1 H1 119.9 . . ?
C3 C2 C1 120.24(19) . . ?
C3 C2 H2 119.9 . . ?
C1 C2 H2 119.9 . . ?
C2 C3 C4 119.87(19) . . ?
C2 C3 H3 120.1 . . ?
C4 C3 H3 120.1 . . ?
C3 C4 C5 120.2(2) . . ?
C3 C4 H4 119.9 . . ?
C5 C4 H4 119.9 . . ?
C4 C5 C6 120.29(18) . . ?
C4 C5 H5 119.9 . . ?
C6 C5 H5 119.9 . . ?
C5 C6 C1 119.11(17) . . ?
C5 C6 C7 119.63(15) . . ?
C1 C6 C7 121.19(17) . . ?
C8 C7 N4 123.39(16) . . ?
C8 C7 C6 123.46(15) . . ?
N4 C7 C6 113.16(14) . . ?
C7 C8 C9 125.63(17) . . ?
C7 C8 S2 121.54(13) . . ?
C9 C8 S2 112.62(14) . . ?
C8 C9 H9A 109.5 . . ?
C8 C9 H9B 109.5 . . ?
H9A C9 H9B 109.5 . . ?
C8 C9 H9C 109.5 . . ?
H9A C9 H9C 109.5 . . ?
H9B C9 H9C 109.5 . . ?
C11 C10 S2 121.86(14) . . ?
C11 C10 H10 119.1 . . ?
S2 C10 H10 119.1 . . ?
C10 C11 N4 124.12(16) . . ?
C10 C11 C12 119.04(15) . . ?
N4 C11 C12 116.77(14) . . ?
C13 C12 N5 124.41(15) . . ?
C13 C12 C11 119.80(15) . . ?
N5 C12 C11 115.77(14) . . ?
C12 C13 S3 123.34(14) . . ?
C12 C13 H13 118.3 . . ?
S3 C13 H13 118.3 . . ?
C15 C14 S3 123.59(14) . . ?
C15 C14 H14 118.2 . . ?
S3 C14 H14 118.2 . . ?
C14 C15 N5 124.08(16) . . ?
C14 C15 C16 120.20(15) . . ?
N5 C15 C16 115.60(13) . . ?
C17 C16 N6 123.98(16) . . ?
C17 C16 C15 121.21(15) . . ?
N6 C16 C15 114.75(14) . . ?
C16 C17 S1 123.33(14) . . ?
C16 C17 H17 118.3 . . ?
S1 C17 H17 118.3 . . ?
C19 C18 H18A 109.5 . . ?
C19 C18 H18B 109.5 . . ?
H18A C18 H18B 109.5 . . ?
C19 C18 H18C 109.5 . . ?
H18A C18 H18C 109.5 . . ?
H18B C18 H18C 109.5 . . ?
C20 C19 C18 124.77(17) . . ?
C20 C19 S1 121.54(14) . . ?
C18 C19 S1 113.66(13) . . ?
C19 C20 N6 124.70(16) . . ?
C19 C20 C21 122.10(15) . . ?
N6 C20 C21 113.19(14) . . ?
C22 C21 C26 118.96(17) . . ?
C22 C21 C20 120.95(17) . . ?
C26 C21 C20 120.04(15) . . ?
C21 C22 C23 120.0(2) . . ?
C21 C22 H22 120.0 . . ?
C23 C22 H22 120.0 . . ?
C24 C23 C22 120.7(2) . . ?
C24 C23 H23 119.6 . . ?
C22 C23 H23 119.6 . . ?
C23 C24 C25 119.65(19) . . ?
C23 C24 H24 120.2 . . ?
C25 C24 H24 120.2 . . ?
C24 C25 C26 120.0(2) . . ?
C24 C25 H25 120.0 . . ?
C26 C25 H25 120.0 . . ?
C25 C26 C21 120.63(18) . . ?
C25 C26 H26 119.7 . . ?
C21 C26 H26 119.7 . . ?
C27 N1 C31 118.22(15) . . ?
N1 C27 C28 123.66(19) . . ?
N1 C27 H27 118.2 . . ?
C28 C27 H27 118.2 . . ?
C29 C28 C27 117.97(19) . . ?
C29 C28 H28 121.0 . . ?
C27 C28 H28 121.0 . . ?
C28 C29 C30 119.39(18) . . ?
C28 C29 H29 120.3 . . ?
C30 C29 H29 120.3 . . ?
C31 C30 C29 119.15(18) . . ?
C31 C30 H30 120.4 . . ?
C29 C30 H30 120.4 . . ?
N1 C31 C30 121.61(17) . . ?
N1 C31 C32 114.84(14) . . ?
C30 C31 C32 123.48(16) . . ?
N2 C32 C33 121.49(16) . . ?
N2 C32 C31 113.46(14) . . ?
C33 C32 C31 125.03(15) . . ?
C35 C33 C32 117.07(16) . . ?
C35 C33 C34 119.92(17) . . ?
C32 C33 C34 123.01(18) . . ?
C33 C34 H34A 109.5 . . ?
C33 C34 H34B 109.5 . . ?
H34A C34 H34B 109.5 . . ?
C33 C34 H34C 109.5 . . ?
H34A C34 H34C 109.5 . . ?
H34B C34 H34C 109.5 . . ?
C33 C35 C36 122.44(16) . . ?
C33 C35 H35 118.8 . . ?
C36 C35 H35 118.8 . . ?
C35 C36 C38 116.18(17) . . ?
C35 C36 C37 120.85(16) . . ?
C38 C36 C37 122.91(17) . . ?
C36 C37 H37A 109.5 . . ?
C36 C37 H37B 109.5 . . ?
H37A C37 H37B 109.5 . . ?
C36 C37 H37C 109.5 . . ?
H37A C37 H37C 109.5 . . ?
H37B C37 H37C 109.5 . . ?
N2 C38 C36 122.52(15) . . ?
N2 C38 C39 113.81(14) . . ?
C36 C38 C39 123.66(16) . . ?
N3 C39 C40 122.93(15) . . ?
N3 C39 C38 115.34(14) . . ?
C40 C39 C38 121.59(15) . . ?
C41 C40 C39 118.72(17) . . ?
C41 C40 H40 120.6 . . ?
C39 C40 H40 120.6 . . ?
C42 C41 C40 119.15(17) . . ?
C42 C41 H41 120.4 . . ?
C40 C41 H41 120.4 . . ?
C41 C42 C43 118.63(17) . . ?
C41 C42 H42 120.7 . . ?
C43 C42 H42 120.7 . . ?
N3 C43 C42 123.37(18) . . ?
N3 C43 H43 118.3 . . ?
C42 C43 H43 118.3 . . ?
C38 N2 C32 120.29(14) . . ?
C43 N3 C39 117.15(15) . . ?
C11 N4 C7 123.48(14) . . ?
C11 N4 H4A 118.3 . . ?
C7 N4 H4A 118.3 . . ?
C12 N5 C15 122.68(14) . . ?
C12 N5 H5A 118.7 . . ?
C15 N5 H5A 118.7 . . ?
C16 N6 C20 123.48(14) . . ?
C16 N6 H6 118.3 . . ?
C20 N6 H6 118.3 . . ?
Cl1 C44 Cl3 109.92(14) . . ?
Cl1 C44 Cl2 110.44(12) . . ?
Cl3 C44 Cl2 109.62(12) . . ?
Cl1 C44 H44 108.9 . . ?
Cl3 C44 H44 108.9 . . ?
Cl2 C44 H44 108.9 . . ?

loop_
_geom_bond_atom_site_label_1
_geom_bond_atom_site_label_2
_geom_bond_distance
_geom_bond_site_symmetry_2
_geom_bond_publ_flag
S1 O2 1.4458(14) . ?
S1 O1 1.4499(14) . ?
S1 C17 1.7189(18) . ?
S1 C19 1.7401(18) . ?
S2 O5 1.4460(15) . ?
S2 O6 1.4477(15) . ?
S2 C10 1.7185(18) . ?
S2 C8 1.7362(19) . ?
S3 O4 1.4390(14) . ?
S3 O3 1.4448(15) . ?
S3 C14 1.7184(18) . ?
S3 C13 1.7205(18) . ?
C1 C2 1.389(3) . ?
C1 C6 1.396(2) . ?
C1 H1 0.9500 . ?
C2 C3 1.380(3) . ?
C2 H2 0.9500 . ?
C3 C4 1.386(3) . ?
C3 H3 0.9500 . ?
C4 C5 1.389(3) . ?
C4 H4 0.9500 . ?
C5 C6 1.390(3) . ?
C5 H5 0.9500 . ?
C6 C7 1.489(2) . ?
C7 C8 1.356(2) . ?
C7 N4 1.388(2) . ?
C8 C9 1.513(2) . ?
C9 H9A 0.9800 . ?
C9 H9B 0.9800 . ?
C9 H9C 0.9800 . ?
C10 C11 1.352(2) . ?
C10 H10 0.9500 . ?
C11 N4 1.362(2) . ?
C11 C12 1.490(2) . ?
C12 C13 1.351(2) . ?
C12 N5 1.366(2) . ?
C13 H13 0.9500 . ?
C14 C15 1.350(2) . ?
C14 H14 0.9500 . ?
C15 N5 1.371(2) . ?
C15 C16 1.493(2) . ?
C16 C17 1.351(2) . ?
C16 N6 1.368(2) . ?
C17 H17 0.9500 . ?
C18 C19 1.507(3) . ?
C18 H18A 0.9800 . ?
C18 H18B 0.9800 . ?
C18 H18C 0.9800 . ?
C19 C20 1.360(2) . ?
C20 N6 1.378(2) . ?
C20 C21 1.492(2) . ?
C21 C22 1.385(3) . ?
C21 C26 1.394(3) . ?
C22 C23 1.393(3) . ?
C22 H22 0.9500 . ?
C23 C24 1.375(4) . ?
C23 H23 0.9500 . ?
C24 C25 1.383(3) . ?
C24 H24 0.9500 . ?
C25 C26 1.387(3) . ?
C25 H25 0.9500 . ?
C26 H26 0.9500 . ?
N1 C27 1.334(2) . ?
N1 C31 1.353(2) . ?
C27 C28 1.383(3) . ?
C27 H27 0.9500 . ?
C28 C29 1.380(3) . ?
C28 H28 0.9500 . ?
C29 C30 1.388(3) . ?
C29 H29 0.9500 . ?
C30 C31 1.387(2) . ?
C30 H30 0.9500 . ?
C31 C32 1.490(2) . ?
C32 N2 1.348(2) . ?
C32 C33 1.404(2) . ?
C33 C35 1.389(3) . ?
C33 C34 1.516(3) . ?
C34 H34A 0.9800 . ?
C34 H34B 0.9800 . ?
C34 H34C 0.9800 . ?
C35 C36 1.394(3) . ?
C35 H35 0.9500 . ?
C36 C38 1.403(2) . ?
C36 C37 1.509(3) . ?
C37 H37A 0.9800 . ?
C37 H37B 0.9800 . ?
C37 H37C 0.9800 . ?
C38 N2 1.342(2) . ?
C38 C39 1.493(2) . ?
C39 N3 1.348(2) . ?
C39 C40 1.389(2) . ?
C40 C41 1.388(2) . ?
C40 H40 0.9500 . ?
C41 C42 1.375(3) . ?
C41 H41 0.9500 . ?
C42 C43 1.390(3) . ?
C42 H42 0.9500 . ?
C43 N3 1.346(2) . ?
C43 H43 0.9500 . ?
N4 H4A 0.8800 . ?
N5 H5A 0.8800 . ?
N6 H6 0.8800 . ?
C44 Cl1 1.754(2) . ?
C44 Cl3 1.760(2) . ?
C44 Cl2 1.771(3) . ?
C44 H44 1.0000 . ?

loop_
_geom_torsion_atom_site_label_1
_geom_torsion_atom_site_label_2
_geom_torsion_atom_site_label_3
_geom_torsion_atom_site_label_4
_geom_torsion
_geom_torsion_site_symmetry_1
_geom_torsion_site_symmetry_2
_geom_torsion_site_symmetry_3
_geom_torsion_site_symmetry_4
_geom_torsion_publ_flag
C6 C1 C2 C3 0.3(3) . . . . ?
C1 C2 C3 C4 -0.7(4) . . . . ?
C2 C3 C4 C5 0.4(4) . . . . ?
C3 C4 C5 C6 0.2(3) . . . . ?
C4 C5 C6 C1 -0.6(3) . . . . ?
C4 C5 C6 C7 176.39(19) . . . . ?
C2 C1 C6 C5 0.3(3) . . . . ?
C2 C1 C6 C7 -176.60(18) . . . . ?
C5 C6 C7 C8 130.7(2) . . . . ?
C1 C6 C7 C8 -52.4(3) . . . . ?
C5 C6 C7 N4 -49.7(2) . . . . ?
C1 C6 C7 N4 127.22(18) . . . . ?
N4 C7 C8 C9 -179.76(18) . . . . ?
C6 C7 C8 C9 -0.2(3) . . . . ?
N4 C7 C8 S2 5.8(3) . . . . ?
C6 C7 C8 S2 -174.63(13) . . . . ?
O5 S2 C8 C7 -134.52(16) . . . . ?
O6 S2 C8 C7 98.33(17) . . . . ?
C10 S2 C8 C7 -16.71(18) . . . . ?
O5 S2 C8 C9 50.39(17) . . . . ?
O6 S2 C8 C9 -76.76(16) . . . . ?
C10 S2 C8 C9 168.20(15) . . . . ?
O5 S2 C10 C11 135.37(16) . . . . ?
O6 S2 C10 C11 -96.97(17) . . . . ?
C8 S2 C10 C11 18.22(18) . . . . ?
S2 C10 C11 N4 -8.9(3) . . . . ?
S2 C10 C11 C12 174.18(13) . . . . ?
C10 C11 C12 C13 -50.8(2) . . . . ?
N4 C11 C12 C13 132.07(18) . . . . ?
C10 C11 C12 N5 127.54(18) . . . . ?
N4 C11 C12 N5 -49.6(2) . . . . ?
N5 C12 C13 S3 -2.8(3) . . . . ?
C11 C12 C13 S3 175.38(13) . . . . ?
O4 S3 C13 C12 123.00(17) . . . . ?
O3 S3 C13 C12 -109.56(17) . . . . ?
C14 S3 C13 C12 5.34(19) . . . . ?
O4 S3 C14 C15 -123.36(17) . . . . ?
O3 S3 C14 C15 109.60(17) . . . . ?
C13 S3 C14 C15 -6.18(19) . . . . ?
S3 C14 C15 N5 4.5(3) . . . . ?
S3 C14 C15 C16 -171.40(13) . . . . ?
C14 C15 C16 C17 -47.3(2) . . . . ?
N5 C15 C16 C17 136.48(17) . . . . ?
C14 C15 C16 N6 129.98(17) . . . . ?
N5 C15 C16 N6 -46.3(2) . . . . ?
N6 C16 C17 S1 -0.6(3) . . . . ?
C15 C16 C17 S1 176.35(13) . . . . ?
O2 S1 C17 C16 -116.28(16) . . . . ?
O1 S1 C17 C16 117.69(16) . . . . ?
C19 S1 C17 C16 0.24(18) . . . . ?
O2 S1 C19 C20 117.23(16) . . . . ?
O1 S1 C19 C20 -116.72(16) . . . . ?
C17 S1 C19 C20 0.97(17) . . . . ?
O2 S1 C19 C18 -60.92(16) . . . . ?
O1 S1 C19 C18 65.13(16) . . . . ?
C17 S1 C19 C18 -177.19(14) . . . . ?
C18 C19 C20 N6 176.00(17) . . . . ?
S1 C19 C20 N6 -1.9(3) . . . . ?
C18 C19 C20 C21 -2.4(3) . . . . ?
S1 C19 C20 C21 179.64(13) . . . . ?
C19 C20 C21 C22 -63.9(3) . . . . ?
N6 C20 C21 C22 117.6(2) . . . . ?
C19 C20 C21 C26 118.8(2) . . . . ?
N6 C20 C21 C26 -59.7(2) . . . . ?
C26 C21 C22 C23 -0.1(4) . . . . ?
C20 C21 C22 C23 -177.4(2) . . . . ?
C21 C22 C23 C24 0.0(4) . . . . ?
C22 C23 C24 C25 -0.2(4) . . . . ?
C23 C24 C25 C26 0.5(4) . . . . ?
C24 C25 C26 C21 -0.5(3) . . . . ?
C22 C21 C26 C25 0.3(3) . . . . ?
C20 C21 C26 C25 177.66(17) . . . . ?
C31 N1 C27 C28 -0.4(3) . . . . ?
N1 C27 C28 C29 0.3(3) . . . . ?
C27 C28 C29 C30 0.0(3) . . . . ?
C28 C29 C30 C31 -0.2(3) . . . . ?
C27 N1 C31 C30 0.2(3) . . . . ?
C27 N1 C31 C32 177.12(16) . . . . ?
C29 C30 C31 N1 0.1(3) . . . . ?
C29 C30 C31 C32 -176.56(17) . . . . ?
N1 C31 C32 N2 -41.0(2) . . . . ?
C30 C31 C32 N2 135.93(18) . . . . ?
N1 C31 C32 C33 137.83(18) . . . . ?
C30 C31 C32 C33 -45.3(3) . . . . ?
N2 C32 C33 C35 0.2(3) . . . . ?
C31 C32 C33 C35 -178.50(17) . . . . ?
N2 C32 C33 C34 179.37(19) . . . . ?
C31 C32 C33 C34 0.7(3) . . . . ?
C32 C33 C35 C36 -0.2(3) . . . . ?
C34 C33 C35 C36 -179.4(2) . . . . ?
C33 C35 C36 C38 -0.2(3) . . . . ?
C33 C35 C36 C37 -177.50(19) . . . . ?
C35 C36 C38 N2 0.7(3) . . . . ?
C37 C36 C38 N2 177.96(18) . . . . ?
C35 C36 C38 C39 -179.15(17) . . . . ?
C37 C36 C38 C39 -1.9(3) . . . . ?
N2 C38 C39 N3 -50.9(2) . . . . ?
C36 C38 C39 N3 128.92(18) . . . . ?
N2 C38 C39 C40 124.93(17) . . . . ?
C36 C38 C39 C40 -55.2(2) . . . . ?
N3 C39 C40 C41 -0.2(3) . . . . ?
C38 C39 C40 C41 -175.77(16) . . . . ?
C39 C40 C41 C42 -1.6(3) . . . . ?
C40 C41 C42 C43 1.8(3) . . . . ?
C41 C42 C43 N3 -0.3(3) . . . . ?
C36 C38 N2 C32 -0.8(3) . . . . ?
C39 C38 N2 C32 179.10(15) . . . . ?
C33 C32 N2 C38 0.3(3) . . . . ?
C31 C32 N2 C38 179.13(15) . . . . ?
C42 C43 N3 C39 -1.4(3) . . . . ?
C40 C39 N3 C43 1.7(3) . . . . ?
C38 C39 N3 C43 177.49(16) . . . . ?
C10 C11 N4 C7 -6.7(3) . . . . ?
C12 C11 N4 C7 170.29(15) . . . . ?
C8 C7 N4 C11 8.3(3) . . . . ?
C6 C7 N4 C11 -171.32(15) . . . . ?
C13 C12 N5 C15 -0.5(3) . . . . ?
C11 C12 N5 C15 -178.68(15) . . . . ?
C14 C15 N5 C12 -0.5(3) . . . . ?
C16 C15 N5 C12 175.64(15) . . . . ?
C17 C16 N6 C20 -0.2(3) . . . . ?
C15 C16 N6 C20 -177.37(15) . . . . ?
C19 C20 N6 C16 1.6(3) . . . . ?
C21 C20 N6 C16 -179.85(15) . . . . ?

loop_
_cod_related_entry_id
_cod_related_entry_database
_cod_related_entry_code
1 ChemSpider 30653227
